data_4021243
loop_
_publ_author_name
'Youichi Tanaka'
'Takashi Mino'
'Koji Akita'
'Masami Sakamoto'
'Tsutomu Fujita'

_publ_section_title
;
 Development of Chiral (S)-Prolinol-Derived Ligands for
 Palladium-Catalyzed Asymmetric Allylic Alkylation:
 Effect of a Siloxymethyl Group on the Pyrrolidine Backbone
;
_journal_name_full 'Journal of Organic Chemistry'
_journal_page_first 6679
_journal_page_last 6687
_journal_paper_doi 10.1021/jo049469t
_journal_volume 69
_journal_year 2004
_chemical_formula_moiety 'C24 H26 N O2 P '
_chemical_formula_sum 'C24 H26 N O2 P'
_chemical_formula_weight 391.451
_space_group_IT_number 4
_symmetry_cell_setting monoclinic
_symmetry_space_group_name_Hall 'P 2yb'
_symmetry_space_group_name_H-M 'P 1 21 1'
_cell_angle_alpha 90.00
_cell_angle_beta 90.00
_cell_angle_gamma 90.00
_cell_formula_units_Z 4
_cell_length_a 11.274(7)
_cell_length_b 16.489(8)
_cell_length_c 11.217(5)
_cell_measurement_temperature 298
_cell_volume 2085.(2)
_exptl_crystal_density_diffrn 1.247
_cod_depositor_comments
;
The following automatic conversions were performed:
'_symmetry_cell_setting' value 'Monoclinic' changed to 'monoclinic'
according to '/home/saulius/struct/CIF-dictionaries/cif_core.dic'
dictionary named 'cif_core.dic' version 2.4.1 from 2010-06-29.

Automatic conversion script
Id: cif_fix_enum 1527 2010-12-29 10:47:43Z saulius 

The following automatic conversions were performed:

'_atom_site_adp_type' tag value 'Uij' was replaced with 'Uani' value
56 times.

Automatic conversion script
Id: cif_fix_values 1646 2011-03-28 12:23:43Z adriana 
;
_cod_original_sg_symbol_H-M 'P 21'
_cod_database_code 4021243

loop_
_symmetry_equiv_pos_as_xyz
+X,+Y,+Z
'-X,+Y+ 1/2,-Z'

loop_
_atom_site_label
_atom_site_fract_x
_atom_site_fract_y
_atom_site_fract_z
_atom_site_U_iso_or_equiv
_atom_site_occupancy
_atom_site_adp_type
P1 -0.37591(6) -0.36031(6) -0.38075(6) 0.0393(3) 1.00 Uani
P2 -0.11942(7) -0.11026(6) 0.12402(6) 0.0392(3) 1.00 Uani
O3 -0.1663(2) -0.11847(15) -0.33000(18) 0.0515(12) 1.00 Uani
N4 -0.2152(2) -0.05405(15) -0.1032(2) 0.0365(10) 1.00 Uani
N5 -0.6031(2) -0.30390(15) -0.2847(2) 0.0361(10) 1.00 Uani
C6 -0.1339(2) -0.11920(17) -0.1215(2) 0.0344(12) 1.00 Uani
O7 -0.82933(19) -0.36868(15) -0.3340(2) 0.0511(11) 1.00 Uani
C8 -0.5220(3) -0.40296(18) -0.4213(2) 0.0373(12) 1.00 Uani
O9 -0.1117(3) 0.08418(16) 0.0251(2) 0.0642(15) 1.00 Uani
C10 -0.0788(3) -0.15309(18) -0.0218(2) 0.0368(12) 1.00 Uani
O11 -0.4756(2) -0.16587(16) -0.3889(3) 0.0636(14) 1.00 Uani
C12 -0.7466(3) -0.46052(19) -0.4801(3) 0.0444(14) 1.00 Uani
C13 -0.7342(2) -0.40035(17) -0.3942(2) 0.0373(12) 1.00 Uani
C14 0.0040(3) -0.21560(19) -0.0343(3) 0.0451(14) 1.00 Uani
C15 -0.5343(3) -0.46550(19) -0.5040(3) 0.0446(14) 1.00 Uani
C16 -0.6217(2) -0.36922(17) -0.3667(2) 0.0352(12) 1.00 Uani
C17 -0.2595(3) -0.1617(2) 0.1576(2) 0.0418(14) 1.00 Uani
C18 -0.1846(3) 0.02434(18) -0.1597(3) 0.0429(14) 1.00 Uani
C19 -0.0200(3) -0.21071(19) -0.2465(3) 0.0440(14) 1.00 Uani
C20 -0.2784(3) -0.41566(19) -0.4843(3) 0.0427(14) 1.00 Uani
C21 -0.0158(3) -0.1660(2) 0.2212(2) 0.0430(14) 1.00 Uani
C22 -0.1056(3) -0.15056(17) -0.2347(2) 0.0382(13) 1.00 Uani
C23 -0.2500(3) -0.3796(2) -0.1705(3) 0.0540(17) 1.00 Uani
C24 -0.0846(3) 0.0651(2) -0.0936(3) 0.0537(16) 1.00 Uani
C25 -0.3973(3) -0.4818(2) -0.2018(3) 0.0544(17) 1.00 Uani
C26 -0.6594(3) -0.22603(18) -0.3152(3) 0.0436(14) 1.00 Uani
C27 -0.2147(3) -0.4847(2) -0.4562(3) 0.0544(18) 1.00 Uani
C28 -0.5931(3) -0.1853(2) -0.4153(3) 0.0542(17) 1.00 Uani
C29 0.0338(3) -0.2433(2) -0.1473(3) 0.0470(14) 1.00 Uani
C30 -0.0445(3) -0.2350(2) 0.2850(3) 0.0542(18) 1.00 Uani
C31 -0.3420(3) -0.4113(2) -0.2402(3) 0.0429(14) 1.00 Uani
C32 -0.6473(3) -0.4931(2) -0.5340(3) 0.0466(14) 1.00 Uani
C33 -0.2981(3) -0.2322(2) 0.1030(3) 0.0536(17) 1.00 Uani
C34 -0.1584(3) -0.1612(2) -0.4392(3) 0.0524(17) 1.00 Uani
C35 -0.6243(3) -0.3199(2) -0.1581(3) 0.0491(16) 1.00 Uani
C36 -0.6569(4) -0.1786(2) -0.1969(4) 0.0629(19) 1.00 Uani
C37 -0.3302(3) -0.1301(2) 0.2501(3) 0.0548(17) 1.00 Uani
C38 -0.3417(3) -0.0697(2) -0.1244(3) 0.0499(16) 1.00 Uani
C39 -0.4685(4) -0.2381(3) 0.2299(5) 0.073(2) 1.00 Uani
C40 -0.1465(4) -0.5244(3) -0.5411(5) 0.069(2) 1.00 Uani
C41 -0.3616(4) -0.5193(3) -0.0978(4) 0.067(2) 1.00 Uani
C42 -0.1427(5) -0.4960(3) -0.6552(5) 0.076(3) 1.00 Uani
C43 -0.9397(3) -0.4108(2) -0.3420(3) 0.0504(15) 1.00 Uani
C44 -0.3028(4) 0.0720(2) -0.1565(4) 0.0620(19) 1.00 Uani
C45 0.0410(5) -0.2751(3) 0.3525(4) 0.069(2) 1.00 Uani
C46 0.1006(4) -0.1368(3) 0.2290(4) 0.065(2) 1.00 Uani
C47 -0.6162(5) -0.2365(3) -0.1044(4) 0.078(3) 1.00 Uani
C48 -0.2151(4) -0.4182(3) -0.0679(4) 0.072(2) 1.00 Uani
C49 0.1547(5) -0.2468(3) 0.3576(4) 0.073(2) 1.00 Uani
C50 -0.2699(5) -0.4871(3) -0.0313(3) 0.072(3) 1.00 Uani
C51 -0.2710(4) -0.3863(3) -0.6005(3) 0.063(2) 1.00 Uani
C52 -0.4025(4) -0.2698(3) 0.1379(4) 0.065(2) 1.00 Uani
C53 -0.4318(4) -0.1689(3) 0.2854(4) 0.072(2) 1.00 Uani
C54 -0.3954(4) 0.0147(3) -0.1165(5) 0.078(3) 1.00 Uani
C55 0.1844(4) -0.1775(3) 0.2964(5) 0.079(3) 1.00 Uani
C56 -0.2039(5) -0.4268(3) -0.6844(4) 0.080(3) 1.00 Uani

loop_
_atom_site_aniso_label
_atom_site_aniso_U_11
_atom_site_aniso_U_22
_atom_site_aniso_U_33
_atom_site_aniso_U_12
_atom_site_aniso_U_13
_atom_site_aniso_U_23
P1 0.0359(3) 0.0357(3) 0.0462(4) -.0024(3) 0.0019(3) 0.0003(3)
P2 0.0482(4) 0.0358(3) 0.0336(3) 0.0000(3) -.0015(3) -.0025(3)
O3 0.0703(14) 0.0488(12) 0.0353(9) 0.0190(11) -.0092(9) -.0065(9)
N4 0.0365(12) 0.0357(11) 0.0374(11) 0.0021(9) -.0016(9) -.0034(9)
N5 0.0390(12) 0.0335(11) 0.0358(11) -.0036(9) 0.0017(9) -.0029(9)
C6 0.0370(13) 0.0318(12) 0.0344(12) 0.0002(10) 0.0010(9) -.0028(10)
O7 0.0369(10) 0.0467(12) 0.0697(13) -.0067(9) 0.0094(9) -.0173(11)
C8 0.0381(13) 0.0341(12) 0.0398(12) 0.0014(10) -.0014(10) -.0004(11)
O9 0.0862(19) 0.0512(14) 0.0550(13) -.0092(13) -.0077(13) -.0152(11)
C10 0.0435(14) 0.0331(12) 0.0338(12) 0.0019(11) 0.0017(10) -.0009(10)
O11 0.0543(14) 0.0500(14) 0.0867(18) -.0141(11) 0.0076(13) 0.0095(13)
C12 0.0412(15) 0.0414(14) 0.0507(16) -.0050(12) -.0056(12) -.0086(12)
C13 0.0328(13) 0.0347(13) 0.0445(14) 0.0017(10) -.0005(11) -.0024(11)
C14 0.0536(17) 0.0405(15) 0.0413(14) 0.0127(13) -.0036(12) 0.0004(12)
C15 0.0445(16) 0.0413(15) 0.0481(15) -.0010(12) 0.0043(12) -.0118(12)
C16 0.0411(14) 0.0314(12) 0.0332(12) -.0033(10) -.0012(10) 0.0002(10)
C17 0.0438(14) 0.0467(15) 0.0350(12) 0.0048(12) -.0003(11) 0.0018(11)
C18 0.0530(17) 0.0341(13) 0.0415(14) 0.0055(12) 0.0017(12) -.0005(11)
C19 0.0514(16) 0.0418(14) 0.0389(13) 0.0059(13) 0.0052(12) -.0052(11)
C20 0.0386(14) 0.0421(15) 0.0474(15) -.0030(12) 0.0048(11) -.0005(12)
C21 0.0511(16) 0.0453(15) 0.0324(12) 0.0003(13) -.0056(11) -.0034(11)
C22 0.0466(15) 0.0326(13) 0.0355(13) 0.0041(11) 0.0007(11) 0.0009(10)
C23 0.0494(17) 0.056(2) 0.0569(18) -.0041(15) -.0059(14) -.0075(15)
C24 0.0580(19) 0.0397(16) 0.0632(19) -.0078(14) 0.0022(16) -.0016(14)
C25 0.0473(17) 0.0570(19) 0.0588(18) -.0031(15) -.0010(14) 0.0066(15)
C26 0.0446(15) 0.0319(13) 0.0543(16) -.0002(12) -.0018(12) -.0054(12)
C27 0.0498(18) 0.0558(19) 0.0577(19) 0.0063(16) 0.0020(14) 0.0002(15)
C28 0.063(2) 0.0421(16) 0.0575(18) -.0039(14) -.0047(16) 0.0083(13)
C29 0.0471(16) 0.0427(15) 0.0512(16) 0.0182(13) 0.0024(12) -.0019(12)
C30 0.062(2) 0.0561(19) 0.0449(16) -.0021(16) -.0012(14) 0.0079(15)
C31 0.0391(14) 0.0462(15) 0.0432(14) 0.0005(12) 0.0016(11) -.0023(12)
C32 0.0497(16) 0.0438(15) 0.0462(15) -.0007(13) -.0015(12) -.0149(12)
C33 0.0590(19) 0.0563(19) 0.0457(15) -.0063(16) 0.0001(13) -.0037(14)
C34 0.070(2) 0.0498(17) 0.0376(14) 0.0077(16) -.0050(14) -.0070(13)
C35 0.0555(18) 0.0544(18) 0.0373(14) -.0020(15) 0.0031(12) -.0036(13)
C36 0.069(2) 0.0450(18) 0.074(2) -.0032(16) 0.0113(19) -.0226(17)
C37 0.060(2) 0.057(2) 0.0475(16) 0.0077(16) 0.0102(14) -.0013(14)
C38 0.0395(16) 0.0535(18) 0.0567(18) 0.0040(14) -.0026(13) -.0030(14)
C39 0.052(2) 0.076(3) 0.092(3) -.007(2) 0.007(2) 0.027(2)
C40 0.056(2) 0.060(2) 0.092(3) 0.0114(18) 0.013(2) -.009(2)
C41 0.073(3) 0.060(2) 0.067(2) 0.0044(19) 0.0063(19) 0.0147(18)
C42 0.076(3) 0.071(3) 0.080(3) -.010(2) 0.037(2) -.019(2)
C43 0.0347(15) 0.0466(16) 0.070(2) -.0072(12) 0.0055(13) -.0077(15)
C44 0.070(2) 0.0458(18) 0.070(2) 0.0225(17) -.0104(18) -.0032(15)
C45 0.091(3) 0.063(2) 0.0526(19) 0.012(2) -.010(2) 0.0127(17)
C46 0.062(2) 0.061(2) 0.072(2) -.0105(18) -.0159(19) 0.0080(18)
C47 0.113(4) 0.074(3) 0.0466(19) 0.006(3) -.010(2) -.0248(19)
C48 0.074(3) 0.083(3) 0.060(2) 0.011(2) -.0214(19) -.014(2)
C49 0.081(3) 0.067(3) 0.071(2) 0.019(2) -.036(2) -.005(2)
C50 0.089(3) 0.079(3) 0.0474(18) 0.028(2) -.0065(19) 0.0050(18)
C51 0.072(2) 0.063(2) 0.0545(19) 0.0058(18) 0.0148(18) 0.0101(16)
C52 0.068(2) 0.059(2) 0.068(2) -.0152(18) -.0070(18) 0.0079(18)
C53 0.060(2) 0.085(3) 0.072(2) 0.014(2) 0.0234(19) 0.013(2)
C54 0.051(2) 0.077(3) 0.106(3) 0.028(2) 0.008(2) 0.004(2)
C55 0.058(2) 0.081(3) 0.099(3) 0.000(2) -.033(2) -.008(3)
C56 0.102(4) 0.076(3) 0.063(2) -.006(3) 0.038(2) 0.002(2)

loop_
_geom_bond_atom_site_label_1
_geom_bond_atom_site_label_2
_geom_bond_distance
_geom_bond_site_symmetry_1
_geom_bond_site_symmetry_2
_geom_bond_publ_flag
P1 C8 1.848(4) . . ?
P1 C20 1.841(5) . . ?
P1 C31 1.826(5) . . ?
P2 C10 1.839(4) . . ?
P2 C17 1.832(5) . . ?
P2 C21 1.844(5) . . ?
O3 C22 1.376(5) . . ?
O3 C34 1.416(5) . . ?
N4 C6 1.427(5) . . ?
N4 C18 1.481(5) . . ?
N4 C38 1.468(6) . . ?
N5 C16 1.432(5) . . ?
N5 C26 1.473(6) . . ?
N5 C35 1.464(5) . . ?
C6 C10 1.396(5) . . ?
C6 C22 1.408(5) . . ?
O7 C13 1.371(5) . . ?
O7 C43 1.428(5) . . ?
C8 C15 1.394(6) . . ?
C8 C16 1.396(6) . . ?
O9 C24 1.402(7) . . ?
C10 C14 1.398(6) . . ?
O11 C28 1.394(7) . . ?
C12 C13 1.390(6) . . ?
C12 C32 1.380(7) . . ?
C13 C16 1.403(6) . . ?
C14 C29 1.388(6) . . ?
C15 C32 1.394(7) . . ?
C17 C33 1.385(7) . . ?
C17 C37 1.408(6) . . ?
C18 C24 1.508(7) . . ?
C18 C44 1.547(7) . . ?
C19 C22 1.390(6) . . ?
C19 C29 1.376(7) . . ?
C20 C27 1.383(7) . . ?
C20 C51 1.393(7) . . ?
C21 C30 1.382(7) . . ?
C21 C46 1.401(8) . . ?
C23 C31 1.399(6) . . ?
C23 C48 1.371(9) . . ?
C25 C31 1.389(7) . . ?
C25 C41 1.380(8) . . ?
C26 C28 1.507(7) . . ?
C26 C36 1.541(7) . . ?
C27 C40 1.389(8) . . ?
C30 C45 1.392(8) . . ?
C33 C52 1.386(8) . . ?
C35 C47 1.505(8) . . ?
C36 C47 1.482(10) . . ?
C37 C53 1.371(9) . . ?
C38 C54 1.520(8) . . ?
C39 C52 1.376(10) . . ?
C39 C53 1.363(11) . . ?
C40 C42 1.364(11) . . ?
C41 C50 1.381(10) . . ?
C42 C56 1.374(11) . . ?
C44 C54 1.478(10) . . ?
C45 C49 1.366(11) . . ?
C46 C55 1.383(9) . . ?
C48 C50 1.358(11) . . ?
C49 C55 1.374(11) . . ?
C51 C56 1.380(9) . . ?

loop_
_cod_related_entry_id
_cod_related_entry_database
_cod_related_entry_code
1 ChemSpider 9432853
